data_7247978
loop_
_publ_author_name
'Amani, Vahid'
'Esmaeili, Maryam'
'Norouzi, Fataneh'
'Khavasi, Hamid Reza'

_publ_section_title
;
 A strategy for obtaining isostructurality despite structural diversity in
 coordination compounds
;
_journal_issue 4
_journal_name_full CrystEngComm
_journal_page_first 543
_journal_page_last 556
_journal_paper_doi 10.1039/D3CE01106B
_journal_volume 26
_journal_year 2024
_chemical_formula_sum 'C12 H9 Cl Hg I2 N2 O'
_chemical_formula_weight 687.05
_space_group_IT_number 15
_space_group_name_Hall '-C 2yc'
_space_group_name_H-M_alt 'C 1 2/c 1'
_symmetry_cell_setting monoclinic
_symmetry_space_group_name_H-M 'C 1 2/c 1'
_atom_sites_solution_hydrogens geom
_atom_sites_solution_primary direct
_atom_sites_solution_secondary difmap
_audit_creation_method SHELXL-97
_audit_update_record
;
2014-07-28 deposited with the CCDC.	2024-01-03 downloaded from the CCDC.
;
_cell_angle_alpha 90.00
_cell_angle_beta 100.394(18)
_cell_angle_gamma 90.00
_cell_formula_units_Z 8
_cell_length_a 25.080(6)
_cell_length_b 14.097(4)
_cell_length_c 9.200(2)
_cell_measurement_reflns_used 9135
_cell_measurement_temperature 298(2)
_cell_measurement_theta_max 27.00
_cell_measurement_theta_min 1.66
_cell_volume 3199.3(14)
_computing_cell_refinement 'X-Area 1.31 (Stoe & Cie GmbH, 2005)'
_computing_data_collection 'X-Area 1.31 (Stoe & Cie GmbH, 2005)'
_computing_data_reduction 'X-Area 1.31 (Stoe & Cie GmbH, 2005)'
_computing_molecular_graphics 'ORTEP-3 for Windows (Farrugia, 1997)'
_computing_publication_material 'WinGX (Farrugia, 1999)'
_computing_structure_refinement 'SHELXL-97 (Sheldrick, 1997)'
_computing_structure_solution 'SHELXS-97 (Sheldrick, 1990)'
_diffrn_ambient_temperature 298(2)
_diffrn_detector_area_resol_mean '0.15 mm'
_diffrn_measured_fraction_theta_full 0.999
_diffrn_measured_fraction_theta_max 0.999
_diffrn_measurement_device_type 'STOE IPDS II'
_diffrn_measurement_method 'rotation method'
_diffrn_radiation_monochromator graphite
_diffrn_radiation_source 'fine-focus sealed tube'
_diffrn_radiation_type MoK\a
_diffrn_radiation_wavelength 0.71073
_diffrn_reflns_av_R_equivalents 0.0992
_diffrn_reflns_av_sigmaI/netI 0.0948
_diffrn_reflns_limit_h_max 32
_diffrn_reflns_limit_h_min -24
_diffrn_reflns_limit_k_max 18
_diffrn_reflns_limit_k_min -15
_diffrn_reflns_limit_l_max 11
_diffrn_reflns_limit_l_min -11
_diffrn_reflns_number 9135
_diffrn_reflns_theta_full 27.00
_diffrn_reflns_theta_max 27.00
_diffrn_reflns_theta_min 1.66
_diffrn_standards_number 0
_exptl_absorpt_coefficient_mu 13.641
_exptl_absorpt_correction_T_max 0.2505
_exptl_absorpt_correction_T_min 0.0228
_exptl_absorpt_correction_type numerical
_exptl_absorpt_process_details 'shape of crystal determined optically'
_exptl_crystal_colour Colorless
_exptl_crystal_density_diffrn 2.853
_exptl_crystal_density_method 'not measured'
_exptl_crystal_description Block
_exptl_crystal_F_000 2448
_exptl_crystal_size_max 0.30
_exptl_crystal_size_mid 0.22
_exptl_crystal_size_min 0.12
_refine_diff_density_max 1.251
_refine_diff_density_min -1.305
_refine_diff_density_rms 0.494
_refine_ls_extinction_method none
_refine_ls_goodness_of_fit_ref 0.895
_refine_ls_hydrogen_treatment constr
_refine_ls_matrix_type full
_refine_ls_number_parameters 172
_refine_ls_number_reflns 3494
_refine_ls_number_restraints 0
_refine_ls_restrained_S_all 0.895
_refine_ls_R_factor_all 0.0986
_refine_ls_R_factor_gt 0.0861
_refine_ls_shift/su_max 0.002
_refine_ls_shift/su_mean 0.000
_refine_ls_structure_factor_coef Fsqd
_refine_ls_weighting_details 'calc w=1/[\s^2^(Fo^2^)+(0.1108P)^2^+0.0000P] where P=(Fo^2^+2Fc^2^)/3'
_refine_ls_weighting_scheme calc
_refine_ls_wR_factor_gt 0.1658
_refine_ls_wR_factor_ref 0.1952
_reflns_number_gt 1764
_reflns_number_total 3494
_reflns_threshold_expression >2sigma(I)
_cod_data_source_file d3ce01106b2.cif
_cod_data_source_block d:\determination\solution\907\kh907-new
_cod_depositor_comments
;
The following automatic conversions were performed:

data item '_symmetry_cell_setting' value 'Monoclinic' was changed to
'monoclinic' in accordance with the
/home/data/users/saulius/crontab/automatic-downloads/rss-feeds/RSC/lib/dictionaries/cif_core.dic
dictionary named 'cif_core.dic' version 2.4.2 last updated on
2011-04-26.

Automatic conversion script
Id: cif_fix_values 8170 2020-07-09 18:12:32Z antanas 

 Adding full bibliography for 7247973--7247983.cif.
;
_cod_original_cell_volume 3199.4(13)
_cod_original_sg_symbol_H-M C2/c
_cod_original_formula_sum 'C12 H9 Cl1 Hg1 I2 N2 O1'
_cod_database_code 7247978

loop_
_symmetry_equiv_pos_as_xyz
'x, y, z'
'-x, y, -z+1/2'
'x+1/2, y+1/2, z'
'-x+1/2, y+1/2, -z+1/2'
'-x, -y, -z'
'x, -y, z-1/2'
'-x+1/2, -y+1/2, -z'
'x+1/2, -y+1/2, z-1/2'

loop_
_atom_site_label
_atom_site_type_symbol
_atom_site_fract_x
_atom_site_fract_y
_atom_site_fract_z
_atom_site_U_iso_or_equiv
_atom_site_adp_type
_atom_site_occupancy
_atom_site_symmetry_multiplicity
_atom_site_calc_flag
_atom_site_refinement_flags
_atom_site_disorder_assembly
_atom_site_disorder_group
C1 C 0.1491(8) 0.2590(14) 0.3690(17) 0.042(5) Uani 1 1 d . . .
H1 H 0.1318 0.2517 0.2714 0.051 Uiso 1 1 calc R . .
C2 C 0.1938(10) 0.1941(16) 0.5807(19) 0.054(6) Uani 1 1 d . . .
H2 H 0.2081 0.1402 0.6317 0.065 Uiso 1 1 calc R . .
C3 C 0.2041(9) 0.2806(15) 0.6478(16) 0.048(5) Uani 1 1 d . . .
H3 H 0.2233 0.2854 0.7439 0.057 Uiso 1 1 calc R . .
C4 C 0.1854(7) 0.3585(15) 0.5702(16) 0.040(4) Uani 1 1 d . . .
H4 H 0.1912 0.4182 0.6131 0.048 Uiso 1 1 calc R . .
C5 C 0.1577(7) 0.3496(11) 0.4268(14) 0.028(4) Uani 1 1 d . . .
C6 C 0.1338(8) 0.4308(13) 0.3304(15) 0.035(4) Uani 1 1 d . . .
C7 C 0.0968(9) 0.5927(14) 0.3187(14) 0.047(6) Uani 1 1 d . . .
C8 C 0.0616(7) 0.5850(14) 0.1816(18) 0.039(4) Uani 1 1 d . . .
H8 H 0.0507 0.5257 0.1427 0.047 Uiso 1 1 calc R . .
C9 C 0.0436(8) 0.6667(15) 0.1059(17) 0.043(5) Uani 1 1 d . . .
C10 C 0.0592(9) 0.7539(15) 0.168(2) 0.053(6) Uani 1 1 d . . .
H10 H 0.0485 0.8084 0.1136 0.063 Uiso 1 1 calc R . .
C11 C 0.0895(9) 0.7631(15) 0.306(2) 0.052(6) Uani 1 1 d . . .
H11 H 0.0962 0.8226 0.3490 0.062 Uiso 1 1 calc R . .
C12 C 0.1104(10) 0.6813(15) 0.3802(18) 0.050(6) Uani 1 1 d . . .
H12 H 0.1334 0.6861 0.4712 0.060 Uiso 1 1 calc R . .
N1 N 0.1647(7) 0.1837(10) 0.4473(14) 0.044(4) Uani 1 1 d . . .
N2 N 0.1192(7) 0.5094(11) 0.3928(14) 0.039(4) Uani 1 1 d . . .
H2A H 0.1238 0.5100 0.4877 0.047 Uiso 1 1 calc R . .
O1 O 0.1338(6) 0.4262(10) 0.1947(11) 0.049(4) Uani 1 1 d . . .
Hg1 Hg 0.14887(4) 0.02380(6) 0.35023(9) 0.0601(4) Uani 1 1 d . . .
Cl1 Cl 0.0045(3) 0.6608(5) -0.0681(5) 0.0682(18) Uani 1 1 d . . .
I1 I 0.07031(6) 0.03759(12) 0.12234(14) 0.0603(5) Uani 1 1 d . . .
I2 I 0.22800(7) -0.07797(11) 0.50160(16) 0.0649(5) Uani 1 1 d . . .

loop_
_atom_site_aniso_label
_atom_site_aniso_U_11
_atom_site_aniso_U_22
_atom_site_aniso_U_33
_atom_site_aniso_U_23
_atom_site_aniso_U_13
_atom_site_aniso_U_12
C1 0.054(12) 0.045(10) 0.026(7) -0.015(8) 0.007(8) 0.008(10)
C2 0.077(15) 0.040(10) 0.042(9) 0.004(9) -0.002(10) -0.004(11)
C3 0.070(14) 0.051(11) 0.020(7) 0.003(8) 0.001(8) 0.006(11)
C4 0.041(10) 0.049(11) 0.030(7) -0.005(8) 0.007(7) -0.004(10)
C5 0.042(10) 0.024(7) 0.020(6) -0.008(6) 0.015(6) -0.002(8)
C6 0.050(11) 0.033(9) 0.024(7) 0.006(7) 0.009(7) -0.017(9)
C7 0.094(16) 0.037(10) 0.012(6) -0.005(6) 0.016(8) 0.003(11)
C8 0.036(9) 0.038(10) 0.043(8) -0.007(8) 0.007(7) 0.002(9)
C9 0.048(11) 0.047(11) 0.036(8) -0.007(9) 0.018(8) -0.005(10)
C10 0.070(14) 0.045(11) 0.046(9) 0.028(9) 0.016(10) 0.029(11)
C11 0.057(13) 0.035(10) 0.063(12) -0.010(9) 0.009(10) -0.001(10)
C12 0.078(15) 0.040(11) 0.034(8) -0.005(8) 0.016(9) -0.027(11)
N1 0.069(12) 0.025(7) 0.035(7) 0.003(6) -0.001(7) 0.003(8)
N2 0.058(10) 0.031(8) 0.028(6) 0.002(6) 0.007(6) 0.007(8)
O1 0.081(10) 0.040(7) 0.028(5) -0.004(5) 0.015(6) 0.013(8)
Hg1 0.0712(6) 0.0375(4) 0.0608(5) -0.0029(4) -0.0171(4) 0.0036(5)
Cl1 0.079(4) 0.075(4) 0.043(2) 0.003(3) -0.008(3) 0.018(3)
I1 0.0648(9) 0.0615(9) 0.0483(6) 0.0085(7) -0.0067(6) -0.0041(8)
I2 0.0661(10) 0.0507(8) 0.0698(8) 0.0135(7) -0.0100(7) 0.0059(8)

loop_
_atom_type_symbol
_atom_type_description
_atom_type_scat_dispersion_real
_atom_type_scat_dispersion_imag
_atom_type_scat_source
C C 0.0033 0.0016 'International Tables Vol C Tables 4.2.6.8 and 6.1.1.4'
H H 0.0000 0.0000 'International Tables Vol C Tables 4.2.6.8 and 6.1.1.4'
N N 0.0061 0.0033 'International Tables Vol C Tables 4.2.6.8 and 6.1.1.4'
O O 0.0106 0.0060 'International Tables Vol C Tables 4.2.6.8 and 6.1.1.4'
Hg Hg -2.3894 9.2266 'International Tables Vol C Tables 4.2.6.8 and 6.1.1.4'
Cl Cl 0.1484 0.1585 'International Tables Vol C Tables 4.2.6.8 and 6.1.1.4'
I I -0.4742 1.8119 'International Tables Vol C Tables 4.2.6.8 and 6.1.1.4'

loop_
_geom_angle_atom_site_label_1
_geom_angle_atom_site_label_2
_geom_angle_atom_site_label_3
_geom_angle
_geom_angle_site_symmetry_1
_geom_angle_site_symmetry_3
_geom_angle_publ_flag
N1 C1 C5 121.9(13) . . ?
N1 C1 H1 119.0 . . ?
C5 C1 H1 119.0 . . ?
N1 C2 C3 123.1(18) . . ?
N1 C2 H2 118.4 . . ?
C3 C2 H2 118.4 . . ?
C4 C3 C2 117.9(14) . . ?
C4 C3 H3 121.0 . . ?
C2 C3 H3 121.0 . . ?
C3 C4 C5 119.9(18) . . ?
C3 C4 H4 120.0 . . ?
C5 C4 H4 120.0 . . ?
C4 C5 C1 117.8(16) . . ?
C4 C5 C6 124.9(16) . . ?
C1 C5 C6 117.2(12) . . ?
O1 C6 N2 121.6(16) . . ?
O1 C6 C5 118.5(17) . . ?
N2 C6 C5 119.4(12) . . ?
C12 C7 C8 120.2(18) . . ?
C12 C7 N2 120.0(15) . . ?
C8 C7 N2 119.7(16) . . ?
C9 C8 C7 118.9(18) . . ?
C9 C8 H8 120.6 . . ?
C7 C8 H8 120.6 . . ?
C8 C9 C10 119.4(15) . . ?
C8 C9 Cl1 120.6(15) . . ?
C10 C9 Cl1 119.9(15) . . ?
C11 C10 C9 122.6(18) . . ?
C11 C10 H10 118.7 . . ?
C9 C10 H10 118.7 . . ?
C10 C11 C12 118.4(18) . . ?
C10 C11 H11 120.8 . . ?
C12 C11 H11 120.8 . . ?
C7 C12 C11 120.1(16) . . ?
C7 C12 H12 120.0 . . ?
C11 C12 H12 120.0 . . ?
C1 N1 C2 118.9(16) . . ?
C1 N1 Hg1 122.7(10) . . ?
C2 N1 Hg1 118.2(12) . . ?
C6 N2 C7 126.7(13) . . ?
C6 N2 H2A 116.7 . . ?
C7 N2 H2A 116.7 . . ?
N1 Hg1 I1 106.0(3) . . ?
N1 Hg1 I2 104.7(3) . . ?
I1 Hg1 I2 148.43(6) . . ?

loop_
_geom_bond_atom_site_label_1
_geom_bond_atom_site_label_2
_geom_bond_distance
_geom_bond_site_symmetry_2
_geom_bond_publ_flag
C1 N1 1.30(2) . ?
C1 C5 1.39(2) . ?
C1 H1 0.9300 . ?
C2 N1 1.32(2) . ?
C2 C3 1.37(3) . ?
C2 H2 0.9300 . ?
C3 C4 1.35(3) . ?
C3 H3 0.9300 . ?
C4 C5 1.381(19) . ?
C4 H4 0.9300 . ?
C5 C6 1.51(2) . ?
C6 O1 1.251(19) . ?
C6 N2 1.33(2) . ?
C7 C12 1.39(3) . ?
C7 C8 1.41(2) . ?
C7 N2 1.42(2) . ?
C8 C9 1.38(3) . ?
C8 H8 0.9300 . ?
C9 C10 1.38(3) . ?
C9 Cl1 1.721(16) . ?
C10 C11 1.36(3) . ?
C10 H10 0.9300 . ?
C11 C12 1.39(3) . ?
C11 H11 0.9300 . ?
C12 H12 0.9300 . ?
N1 Hg1 2.430(15) . ?
N2 H2A 0.8600 . ?
Hg1 I1 2.6126(15) . ?
Hg1 I2 2.6342(16) . ?

loop_
_geom_torsion_atom_site_label_1
_geom_torsion_atom_site_label_2
_geom_torsion_atom_site_label_3
_geom_torsion_atom_site_label_4
_geom_torsion
_geom_torsion_site_symmetry_1
_geom_torsion_site_symmetry_2
_geom_torsion_site_symmetry_3
_geom_torsion_site_symmetry_4
_geom_torsion_publ_flag
N1 C2 C3 C4 -3(4) . . . . ?
C2 C3 C4 C5 -1(3) . . . . ?
C3 C4 C5 C1 1(3) . . . . ?
C3 C4 C5 C6 178(2) . . . . ?
N1 C1 C5 C4 2(3) . . . . ?
N1 C1 C5 C6 -175(2) . . . . ?
C4 C5 C6 O1 145.6(18) . . . . ?
C1 C5 C6 O1 -37(3) . . . . ?
C4 C5 C6 N2 -27(3) . . . . ?
C1 C5 C6 N2 150.4(19) . . . . ?
C12 C7 C8 C9 4(3) . . . . ?
N2 C7 C8 C9 -175(2) . . . . ?
C7 C8 C9 C10 -2(3) . . . . ?
C7 C8 C9 Cl1 175.3(15) . . . . ?
C8 C9 C10 C11 -4(4) . . . . ?
Cl1 C9 C10 C11 179.3(17) . . . . ?
C9 C10 C11 C12 7(4) . . . . ?
C8 C7 C12 C11 -1(4) . . . . ?
N2 C7 C12 C11 178(2) . . . . ?
C10 C11 C12 C7 -5(4) . . . . ?
C5 C1 N1 C2 -6(3) . . . . ?
C5 C1 N1 Hg1 179.0(15) . . . . ?
C3 C2 N1 C1 7(4) . . . . ?
C3 C2 N1 Hg1 -178(2) . . . . ?
O1 C6 N2 C7 7(3) . . . . ?
C5 C6 N2 C7 179(2) . . . . ?
C12 C7 N2 C6 -144(2) . . . . ?
C8 C7 N2 C6 35(3) . . . . ?
C1 N1 Hg1 I1 -20.1(19) . . . . ?
C2 N1 Hg1 I1 165.3(16) . . . . ?
C1 N1 Hg1 I2 152.3(17) . . . . ?
C2 N1 Hg1 I2 -22.3(17) . . . . ?
